data_7215697
loop_
_publ_author_name
'He, Yuan-Chun'
'Guo, Jiao'
'Zhang, Hong-Mei'
'Yang, Jin'
'Liu, Ying-Ying'
'Ma, Jian-Fang'

_publ_section_title
;
 Syntheses of two coordination polymers with rutile-type topology and the
 single-crystal-to-single-crystal transformation of Mg(ii) complex induced
 by methanol
;
_journal_issue 20
_journal_name_full CrystEngComm
_journal_page_first 4210
_journal_paper_doi 10.1039/c3ce42660b
_journal_volume 16
_journal_year 2014
_chemical_formula_moiety 'C12 H10 Mg N2 O5'
_chemical_formula_sum 'C12 H10 Mg N2 O5'
_chemical_formula_weight 286.53
_chemical_name_systematic
;
 ?
;
_space_group_IT_number 4
_symmetry_cell_setting monoclinic
_symmetry_space_group_name_Hall 'P 2yb'
_symmetry_space_group_name_H-M 'P 1 21 1'
_atom_sites_solution_hydrogens geom
_atom_sites_solution_primary direct
_atom_sites_solution_secondary difmap
_audit_creation_method SHELXL-97
_cell_angle_alpha 90.00
_cell_angle_beta 99.390(12)
_cell_angle_gamma 90.00
_cell_formula_units_Z 4
_cell_length_a 9.8460(12)
_cell_length_b 12.8415(13)
_cell_length_c 10.9975(13)
_cell_measurement_reflns_used 3273
_cell_measurement_temperature 293(2)
_cell_measurement_theta_max 29.2471
_cell_measurement_theta_min 3.0194
_cell_volume 1371.9(3)
_computing_cell_refinement CrysAlis
_computing_data_collection 'CrysAlis (Oxford Diffraction, 2006)'
_computing_data_reduction CrysAlis
_computing_structure_refinement 'SHELXL-97 (Sheldrick, 2008)'
_computing_structure_solution 'SHELXS-97 (Sheldrick, 1997)'
_diffrn_ambient_temperature 293(2)
_diffrn_detector_area_resol_mean 10.0
_diffrn_measured_fraction_theta_full 0.976
_diffrn_measured_fraction_theta_max 0.844
_diffrn_measurement_device_type 'Oxford Diffraction Gemini R Ultra'
_diffrn_measurement_method '\w scan'
_diffrn_radiation_monochromator graphite
_diffrn_radiation_source 'fine-focus sealed tube'
_diffrn_radiation_type MoK\a
_diffrn_radiation_wavelength 0.71073
_diffrn_reflns_av_R_equivalents 0.0274
_diffrn_reflns_av_sigmaI/netI 0.0505
_diffrn_reflns_limit_h_max 13
_diffrn_reflns_limit_h_min -11
_diffrn_reflns_limit_k_max 16
_diffrn_reflns_limit_k_min -16
_diffrn_reflns_limit_l_max 15
_diffrn_reflns_limit_l_min -14
_diffrn_reflns_number 9932
_diffrn_reflns_theta_full 25.00
_diffrn_reflns_theta_max 29.31
_diffrn_reflns_theta_min 3.17
_exptl_absorpt_coefficient_mu 0.149
_exptl_absorpt_correction_T_max 0.9665
_exptl_absorpt_correction_T_min 0.9651
_exptl_absorpt_correction_type multi-scan
_exptl_crystal_colour colorless
_exptl_crystal_density_diffrn 1.387
_exptl_crystal_density_method 'not measured'
_exptl_crystal_description block
_exptl_crystal_F_000 592
_exptl_crystal_size_max 0.24
_exptl_crystal_size_mid 0.23
_exptl_crystal_size_min 0.23
_refine_diff_density_max 0.885
_refine_diff_density_min -0.726
_refine_diff_density_rms 0.082
_refine_ls_abs_structure_details 'Flack H D (1983), Acta Cryst. A39, 876-881'
_refine_ls_abs_structure_Flack 0.0(9)
_refine_ls_extinction_method none
_refine_ls_goodness_of_fit_ref 1.054
_refine_ls_hydrogen_treatment mixed
_refine_ls_matrix_type full
_refine_ls_number_parameters 362
_refine_ls_number_reflns 5750
_refine_ls_number_restraints 1
_refine_ls_restrained_S_all 1.054
_refine_ls_R_factor_all 0.0927
_refine_ls_R_factor_gt 0.0660
_refine_ls_shift/su_max 0.158
_refine_ls_shift/su_mean 0.000
_refine_ls_structure_factor_coef Fsqd
_refine_ls_weighting_details 'calc w=1/[\s^2^(Fo^2^)+(0.0818P)^2^+1.6678P] where P=(Fo^2^+2Fc^2^)/3'
_refine_ls_weighting_scheme calc
_refine_ls_wR_factor_gt 0.1697
_refine_ls_wR_factor_ref 0.1923
_reflns_number_gt 4133
_reflns_number_total 5750
_reflns_threshold_expression >2\s(I)
_cod_data_source_file c3ce42660b2.cif
_cod_data_source_block 2
_cod_original_sg_symbol_H-M 'P 21'
_cod_database_code 7215697

loop_
_symmetry_equiv_pos_as_xyz
'x, y, z'
'-x, y+1/2, -z'

loop_
_atom_site_label
_atom_site_type_symbol
_atom_site_fract_x
_atom_site_fract_y
_atom_site_fract_z
_atom_site_U_iso_or_equiv
_atom_site_adp_type
_atom_site_occupancy
_atom_site_symmetry_multiplicity
_atom_site_calc_flag
_atom_site_refinement_flags
Mg1 Mg 1.1241(2) 0.4421(2) -0.24790(19) 0.0164(3) Uani 1 1 d .
Mg2 Mg 1.6276(2) 0.4427(2) -0.25096(19) 0.0170(3) Uani 1 1 d .
C1 C 0.9035(6) 0.3458(5) -0.1023(5) 0.0198(12) Uani 1 1 d .
C2 C 0.8980(6) 0.2553(5) -0.0161(5) 0.0207(12) Uani 1 1 d .
C3 C 0.7761(5) 0.2253(4) 0.0202(4) 0.0292(10) Uani 1 1 d .
H3 H 0.6949 0.2614 -0.0071 0.035 Uiso 1 1 calc R
C4 C 0.7771(5) 0.1413(4) 0.0974(4) 0.0292(11) Uani 1 1 d .
H4 H 0.6942 0.1213 0.1206 0.035 Uiso 1 1 calc R
C5 C 1.0066(5) 0.1176(4) 0.1077(4) 0.0270(10) Uani 1 1 d .
H5 H 1.0862 0.0805 0.1376 0.032 Uiso 1 1 calc R
C6 C 1.0164(4) 0.2008(4) 0.0323(4) 0.0257(10) Uani 1 1 d .
H6 H 1.1014 0.2207 0.0135 0.031 Uiso 1 1 calc R
C7 C 1.4028(6) 0.3458(5) -0.1084(5) 0.0220(13) Uani 1 1 d .
C8 C 1.3945(6) 0.2527(5) -0.0253(6) 0.0258(14) Uani 1 1 d .
C9 C 1.3922(6) 0.1526(5) -0.0690(5) 0.0380(12) Uani 1 1 d .
H9 H 1.3949 0.1400 -0.1518 0.046 Uiso 1 1 calc R
C10 C 1.3858(6) 0.0712(4) 0.0107(5) 0.0365(12) Uani 1 1 d .
H10 H 1.3817 0.0040 -0.0211 0.044 Uiso 1 1 calc R
C11 C 1.3878(5) 0.1792(5) 0.1740(4) 0.0327(11) Uani 1 1 d .
H11 H 1.3869 0.1895 0.2575 0.039 Uiso 1 1 calc R
C12 C 1.3919(6) 0.2653(4) 0.0998(5) 0.0342(12) Uani 1 1 d .
H12 H 1.3930 0.3318 0.1334 0.041 Uiso 1 1 calc R
C13 C 1.3476(5) 0.5395(5) -0.3926(5) 0.0186(12) Uani 1 1 d .
C14 C 1.3542(5) 0.6313(4) -0.4770(5) 0.0191(12) Uani 1 1 d .
C15 C 1.3707(6) 0.6210(5) -0.5967(5) 0.0339(12) Uani 1 1 d .
H15 H 1.3810 0.5552 -0.6291 0.041 Uiso 1 1 calc R
C16 C 1.3723(5) 0.7078(4) -0.6702(4) 0.0327(11) Uani 1 1 d .
H16 H 1.3793 0.6977 -0.7527 0.039 Uiso 1 1 calc R
C17 C 1.3530(6) 0.8160(4) -0.5094(5) 0.0337(12) Uani 1 1 d .
H17 H 1.3506 0.8827 -0.4768 0.040 Uiso 1 1 calc R
C18 C 1.3448(6) 0.7324(5) -0.4332(5) 0.0359(12) Uani 1 1 d .
H18 H 1.3330 0.7433 -0.3520 0.043 Uiso 1 1 calc R
C19 C 1.1539(6) 0.0390(4) -0.6023(5) 0.0173(12) Uani 1 1 d .
C20 C 1.1485(6) 0.1280(4) -0.5112(5) 0.0199(12) Uani 1 1 d .
C21 C 1.0279(5) 0.1536(4) -0.4706(5) 0.0314(11) Uani 1 1 d .
H21 H 0.9486 0.1145 -0.4946 0.038 Uiso 1 1 calc R
C22 C 1.0266(5) 0.2382(5) -0.3938(5) 0.0340(12) Uani 1 1 d .
H22 H 0.9451 0.2530 -0.3648 0.041 Uiso 1 1 calc R
C23 C 1.2528(5) 0.2715(4) -0.3947(4) 0.0284(10) Uani 1 1 d .
H23 H 1.3322 0.3093 -0.3664 0.034 Uiso 1 1 calc R
C24 C 1.2622(4) 0.1880(4) -0.4725(4) 0.0277(10) Uani 1 1 d .
H24 H 1.3453 0.1727 -0.4983 0.033 Uiso 1 1 calc R
N1 N 0.8883(5) 0.0869(4) 0.1407(4) 0.0234(11) Uani 1 1 d .
N2 N 1.3851(5) 0.0828(4) 0.1321(5) 0.0275(12) Uani 1 1 d .
N3 N 1.3643(5) 0.8057(4) -0.6300(5) 0.0248(11) Uani 1 1 d .
N4 N 1.1353(5) 0.3006(4) -0.3581(4) 0.0222(11) Uani 1 1 d .
O1 O 0.7961(4) 0.3986(4) -0.1318(4) 0.0285(10) Uani 1 1 d .
O2 O 1.0154(4) 0.3621(4) -0.1348(4) 0.0273(10) Uani 1 1 d .
O3 O 1.3033(4) 0.4059(4) -0.1276(4) 0.0292(10) Uani 1 1 d .
O4 O 1.5138(4) 0.3540(4) -0.1461(4) 0.0271(10) Uani 1 1 d .
O5 O 1.4532(4) 0.4871(4) -0.3678(4) 0.0289(10) Uani 1 1 d .
O6 O 1.2352(4) 0.5254(4) -0.3571(4) 0.0275(10) Uani 1 1 d .
O7 O 1.2662(4) 0.0295(4) -0.6421(4) 0.0241(9) Uani 1 1 d .
O8 O 1.0494(4) -0.0137(4) -0.6305(3) 0.0242(9) Uani 1 1 d .
O1W O 1.0365(17) -0.0672(8) -0.2565(8) 0.261(8) Uani 1 1 d .
O2W O 1.2494(8) -0.0574(8) -0.2504(7) 0.131(3) Uani 1 1 d .

loop_
_atom_site_aniso_label
_atom_site_aniso_U_11
_atom_site_aniso_U_22
_atom_site_aniso_U_33
_atom_site_aniso_U_23
_atom_site_aniso_U_13
_atom_site_aniso_U_12
Mg1 0.0152(6) 0.0150(6) 0.0199(5) 0.0012(4) 0.0058(4) 0.0004(4)
Mg2 0.0156(6) 0.0158(6) 0.0206(5) 0.0010(4) 0.0060(4) 0.0020(4)
C1 0.018(3) 0.020(3) 0.021(2) 0.005(2) -0.001(2) -0.004(2)
C2 0.016(3) 0.023(3) 0.023(3) 0.006(2) 0.004(2) -0.006(2)
C3 0.017(2) 0.034(3) 0.037(2) 0.013(2) 0.0069(18) 0.0044(19)
C4 0.020(2) 0.032(3) 0.037(3) 0.007(2) 0.010(2) -0.0018(19)
C5 0.019(2) 0.029(2) 0.032(2) 0.011(2) 0.0034(18) 0.0000(19)
C6 0.017(2) 0.024(2) 0.038(2) 0.009(2) 0.0094(18) -0.0015(18)
C7 0.021(3) 0.026(3) 0.019(2) -0.002(3) 0.001(2) -0.001(3)
C8 0.021(3) 0.031(4) 0.027(3) 0.006(3) 0.008(2) -0.003(3)
C9 0.057(3) 0.028(3) 0.032(3) -0.002(2) 0.016(2) -0.007(2)
C10 0.050(3) 0.027(3) 0.035(3) -0.001(2) 0.015(2) -0.004(2)
C11 0.042(3) 0.031(3) 0.026(2) 0.001(2) 0.009(2) -0.005(2)
C12 0.053(3) 0.017(2) 0.034(3) 0.001(2) 0.014(2) -0.006(2)
C13 0.015(3) 0.023(3) 0.019(2) -0.003(2) 0.005(2) 0.000(2)
C14 0.013(2) 0.016(3) 0.029(3) 0.008(2) 0.006(2) 0.002(2)
C15 0.045(3) 0.028(3) 0.031(2) 0.001(2) 0.011(2) -0.001(2)
C16 0.048(3) 0.024(3) 0.028(2) 0.003(2) 0.012(2) -0.004(2)
C17 0.050(3) 0.018(2) 0.035(3) -0.001(2) 0.010(2) 0.003(2)
C18 0.050(3) 0.034(3) 0.025(2) 0.006(2) 0.011(2) 0.006(2)
C19 0.019(3) 0.015(3) 0.018(2) 0.000(2) 0.003(2) 0.001(2)
C20 0.020(3) 0.014(3) 0.026(3) 0.000(2) 0.007(2) -0.006(2)
C21 0.021(2) 0.029(3) 0.046(3) -0.013(2) 0.011(2) -0.0044(19)
C22 0.024(2) 0.035(3) 0.047(3) -0.019(2) 0.017(2) -0.007(2)
C23 0.019(2) 0.028(2) 0.039(3) -0.012(2) 0.0065(19) -0.0061(19)
C24 0.018(2) 0.032(3) 0.032(2) -0.011(2) 0.0049(18) 0.002(2)
N1 0.025(2) 0.019(3) 0.026(2) 0.012(2) 0.0037(19) 0.002(2)
N2 0.028(3) 0.025(3) 0.029(2) 0.012(2) 0.004(2) -0.002(2)
N3 0.025(3) 0.020(3) 0.030(2) -0.003(2) 0.009(2) -0.003(2)
N4 0.018(2) 0.022(3) 0.029(2) 0.000(2) 0.0124(18) 0.002(2)
O1 0.018(2) 0.032(3) 0.036(2) 0.010(2) 0.0059(17) 0.0054(19)
O2 0.019(2) 0.033(3) 0.032(2) 0.015(2) 0.0115(16) 0.0090(19)
O3 0.021(2) 0.031(2) 0.034(2) 0.0031(18) 0.0015(17) 0.0059(19)
O4 0.020(2) 0.028(3) 0.036(2) 0.0148(19) 0.0119(17) 0.0050(19)
O5 0.019(2) 0.031(2) 0.036(2) 0.0123(19) 0.0031(17) 0.0037(19)
O6 0.021(2) 0.028(2) 0.036(2) 0.0100(19) 0.0113(17) -0.0013(19)
O7 0.022(2) 0.024(2) 0.029(2) -0.0039(17) 0.0129(16) 0.0025(18)
O8 0.022(2) 0.026(2) 0.0243(19) -0.0073(17) 0.0038(16) -0.0085(18)
O1W 0.451(19) 0.133(7) 0.125(7) 0.038(6) -0.169(9) -0.166(10)
O2W 0.116(6) 0.162(7) 0.114(6) -0.048(5) 0.020(4) -0.002(5)

loop_
_atom_type_symbol
_atom_type_description
_atom_type_scat_dispersion_real
_atom_type_scat_dispersion_imag
_atom_type_scat_source
C C 0.0033 0.0016 'International Tables Vol C Tables 4.2.6.8 and 6.1.1.4'
H H 0.0000 0.0000 'International Tables Vol C Tables 4.2.6.8 and 6.1.1.4'
N N 0.0061 0.0033 'International Tables Vol C Tables 4.2.6.8 and 6.1.1.4'
O O 0.0106 0.0060 'International Tables Vol C Tables 4.2.6.8 and 6.1.1.4'
Mg Mg 0.0486 0.0363 'International Tables Vol C Tables 4.2.6.8 and 6.1.1.4'

loop_
_geom_angle_atom_site_label_1
_geom_angle_atom_site_label_2
_geom_angle_atom_site_label_3
_geom_angle
_geom_angle_site_symmetry_1
_geom_angle_site_symmetry_3
O2 Mg1 O6 178.3(3) . .
O2 Mg1 O8 94.14(17) . 2_754
O6 Mg1 O8 86.63(18) . 2_754
O2 Mg1 O3 88.56(18) . .
O6 Mg1 O3 90.62(18) . .
O8 Mg1 O3 176.7(3) 2_754 .
O2 Mg1 N4 89.9(2) . .
O6 Mg1 N4 91.7(2) . .
O8 Mg1 N4 88.9(2) 2_754 .
O3 Mg1 N4 93.0(2) . .
O2 Mg1 N1 91.0(2) . 2_755
O6 Mg1 N1 87.4(2) . 2_755
O8 Mg1 N1 90.1(2) 2_754 2_755
O3 Mg1 N1 87.9(2) . 2_755
N4 Mg1 N1 178.7(3) . 2_755
O1 Mg2 O7 94.79(18) 1_655 2_854
O1 Mg2 O5 178.3(2) 1_655 .
O7 Mg2 O5 86.68(18) 2_854 .
O1 Mg2 O4 86.93(18) 1_655 .
O7 Mg2 O4 178.2(2) 2_854 .
O5 Mg2 O4 91.61(18) . .
O1 Mg2 N3 93.2(2) 1_655 2_844
O7 Mg2 N3 91.3(2) 2_854 2_844
O5 Mg2 N3 87.6(2) . 2_844
O4 Mg2 N3 88.1(2) . 2_844
O1 Mg2 N2 88.0(2) 1_655 2_855
O7 Mg2 N2 88.8(2) 2_854 2_855
O5 Mg2 N2 91.2(2) . 2_855
O4 Mg2 N2 91.7(2) . 2_855
N3 Mg2 N2 178.8(3) 2_844 2_855
O2 C1 O1 126.2(6) . .
O2 C1 C2 116.1(5) . .
O1 C1 C2 117.6(5) . .
C3 C2 C6 117.7(5) . .
C3 C2 C1 121.3(5) . .
C6 C2 C1 121.0(5) . .
C4 C3 C2 118.6(5) . .
C4 C3 H3 120.7 . .
C2 C3 H3 120.7 . .
N1 C4 C3 124.1(4) . .
N1 C4 H4 117.9 . .
C3 C4 H4 117.9 . .
N1 C5 C6 123.2(4) . .
N1 C5 H5 118.4 . .
C6 C5 H5 118.4 . .
C5 C6 C2 119.2(4) . .
C5 C6 H6 120.4 . .
C2 C6 H6 120.4 . .
O4 C7 O3 127.5(6) . .
O4 C7 C8 114.1(6) . .
O3 C7 C8 118.4(5) . .
C9 C8 C12 117.0(6) . .
C9 C8 C7 121.9(5) . .
C12 C8 C7 121.1(6) . .
C8 C9 C10 119.4(5) . .
C8 C9 H9 120.3 . .
C10 C9 H9 120.3 . .
N2 C10 C9 124.0(5) . .
N2 C10 H10 118.0 . .
C9 C10 H10 118.0 . .
N2 C11 C12 123.2(5) . .
N2 C11 H11 118.4 . .
C12 C11 H11 118.4 . .
C11 C12 C8 119.9(5) . .
C11 C12 H12 120.0 . .
C8 C12 H12 120.0 . .
O5 C13 O6 127.8(6) . .
O5 C13 C14 116.4(5) . .
O6 C13 C14 115.9(5) . .
C15 C14 C18 116.8(5) . .
C15 C14 C13 123.0(5) . .
C18 C14 C13 120.2(5) . .
C14 C15 C16 120.3(5) . .
C14 C15 H15 119.8 . .
C16 C15 H15 119.8 . .
N3 C16 C15 123.9(4) . .
N3 C16 H16 118.0 . .
C15 C16 H16 118.0 . .
N3 C17 C18 122.9(5) . .
N3 C17 H17 118.5 . .
C18 C17 H17 118.5 . .
C17 C18 C14 120.3(5) . .
C17 C18 H18 119.8 . .
C14 C18 H18 119.8 . .
O8 C19 O7 127.3(5) . .
O8 C19 C20 117.4(4) . .
O7 C19 C20 115.3(5) . .
C24 C20 C21 118.0(5) . .
C24 C20 C19 120.8(5) . .
C21 C20 C19 121.1(5) . .
C20 C21 C22 118.9(5) . .
C20 C21 H21 120.6 . .
C22 C21 H21 120.6 . .
N4 C22 C21 124.3(4) . .
N4 C22 H22 117.9 . .
C21 C22 H22 117.9 . .
N4 C23 C24 123.4(4) . .
N4 C23 H23 118.3 . .
C24 C23 H23 118.3 . .
C20 C24 C23 119.6(4) . .
C20 C24 H24 120.2 . .
C23 C24 H24 120.2 . .
C4 N1 C5 117.1(4) . .
C4 N1 Mg1 121.4(4) . 2_745
C5 N1 Mg1 121.2(4) . 2_745
C11 N2 C10 116.6(5) . .
C11 N2 Mg2 123.4(4) . 2_845
C10 N2 Mg2 120.0(4) . 2_845
C16 N3 C17 115.7(5) . .
C16 N3 Mg2 123.0(4) . 2_854
C17 N3 Mg2 121.4(4) . 2_854
C23 N4 C22 115.5(5) . .
C23 N4 Mg1 121.4(4) . .
C22 N4 Mg1 123.1(3) . .
C1 O1 Mg2 152.7(4) . 1_455
C1 O2 Mg1 147.6(4) . .
C7 O3 Mg1 144.5(4) . .
C7 O4 Mg2 145.2(4) . .
C13 O5 Mg2 151.8(4) . .
C13 O6 Mg1 147.6(4) . .
C19 O7 Mg2 144.9(4) . 2_844
C19 O8 Mg1 152.0(4) . 2_744

loop_
_geom_bond_atom_site_label_1
_geom_bond_atom_site_label_2
_geom_bond_distance
_geom_bond_site_symmetry_2
Mg1 O2 2.044(4) .
Mg1 O6 2.052(5) .
Mg1 O8 2.070(4) 2_754
Mg1 O3 2.078(5) .
Mg1 N4 2.196(6) .
Mg1 N1 2.217(6) 2_755
Mg2 O1 2.021(5) 1_655
Mg2 O7 2.031(4) 2_854
Mg2 O5 2.050(5) .
Mg2 O4 2.075(5) .
Mg2 N3 2.202(6) 2_844
Mg2 N2 2.239(6) 2_855
C1 O2 1.230(6) .
C1 O1 1.253(7) .
C1 C2 1.507(9) .
C2 C3 1.380(7) .
C2 C6 1.389(7) .
C3 C4 1.372(7) .
C3 H3 0.9300 .
C4 N1 1.321(7) .
C4 H4 0.9300 .
C5 N1 1.334(6) .
C5 C6 1.366(6) .
C5 H5 0.9300 .
C6 H6 0.9300 .
C7 O4 1.235(7) .
C7 O3 1.238(7) .
C7 C8 1.515(9) .
C8 C9 1.371(9) .
C8 C12 1.390(7) .
C9 C10 1.372(7) .
C9 H9 0.9300 .
C10 N2 1.344(7) .
C10 H10 0.9300 .
C11 N2 1.319(8) .
C11 C12 1.379(7) .
C11 H11 0.9300 .
C12 H12 0.9300 .
C13 O5 1.231(7) .
C13 O6 1.246(6) .
C13 C14 1.508(8) .
C14 C15 1.358(7) .
C14 C18 1.394(8) .
C15 C16 1.378(7) .
C15 H15 0.9300 .
C16 N3 1.340(8) .
C16 H16 0.9300 .
C17 N3 1.356(7) .
C17 C18 1.371(7) .
C17 H17 0.9300 .
C18 H18 0.9300 .
C19 O8 1.228(6) .
C19 O7 1.259(6) .
C19 C20 1.526(8) .
C20 C24 1.368(7) .
C20 C21 1.375(7) .
C21 C22 1.377(6) .
C21 H21 0.9300 .
C22 N4 1.344(7) .
C22 H22 0.9300 .
C23 N4 1.339(6) .
C23 C24 1.384(6) .
C23 H23 0.9300 .
C24 H24 0.9300 .
N1 Mg1 2.217(6) 2_745
N2 Mg2 2.239(6) 2_845
N3 Mg2 2.202(6) 2_854
O1 Mg2 2.021(5) 1_455
O7 Mg2 2.031(4) 2_844
O8 Mg1 2.070(4) 2_744

loop_
_geom_torsion_atom_site_label_1
_geom_torsion_atom_site_label_2
_geom_torsion_atom_site_label_3
_geom_torsion_atom_site_label_4
_geom_torsion
_geom_torsion_site_symmetry_1
_geom_torsion_site_symmetry_4
O2 C1 C2 C3 -175.7(6) . .
O1 C1 C2 C3 6.0(8) . .
O2 C1 C2 C6 5.9(8) . .
O1 C1 C2 C6 -172.4(5) . .
C6 C2 C3 C4 -2.6(8) . .
C1 C2 C3 C4 179.0(5) . .
C2 C3 C4 N1 0.6(8) . .
N1 C5 C6 C2 -1.8(8) . .
C3 C2 C6 C5 3.2(8) . .
C1 C2 C6 C5 -178.4(5) . .
O4 C7 C8 C9 -68.2(8) . .
O3 C7 C8 C9 114.2(7) . .
O4 C7 C8 C12 110.4(7) . .
O3 C7 C8 C12 -67.3(8) . .
C12 C8 C9 C10 0.8(9) . .
C7 C8 C9 C10 179.4(5) . .
C8 C9 C10 N2 -1.8(9) . .
N2 C11 C12 C8 -0.5(8) . .
C9 C8 C12 C11 0.3(9) . .
C7 C8 C12 C11 -178.4(5) . .
O5 C13 C14 C15 65.7(7) . .
O6 C13 C14 C15 -113.8(6) . .
O5 C13 C14 C18 -113.6(6) . .
O6 C13 C14 C18 66.9(7) . .
C18 C14 C15 C16 -2.5(8) . .
C13 C14 C15 C16 178.2(5) . .
C14 C15 C16 N3 3.1(8) . .
N3 C17 C18 C14 2.9(8) . .
C15 C14 C18 C17 -0.3(8) . .
C13 C14 C18 C17 179.0(5) . .
O8 C19 C20 C24 177.9(5) . .
O7 C19 C20 C24 -3.4(8) . .
O8 C19 C20 C21 -5.4(8) . .
O7 C19 C20 C21 173.2(5) . .
C24 C20 C21 C22 0.3(8) . .
C19 C20 C21 C22 -176.4(5) . .
C20 C21 C22 N4 2.2(9) . .
C21 C20 C24 C23 0.0(8) . .
C19 C20 C24 C23 176.8(5) . .
N4 C23 C24 C20 -2.9(8) . .
C3 C4 N1 C5 0.9(8) . .
C3 C4 N1 Mg1 -173.1(4) . 2_745
C6 C5 N1 C4 -0.3(8) . .
C6 C5 N1 Mg1 173.8(4) . 2_745
C12 C11 N2 C10 -0.4(8) . .
C12 C11 N2 Mg2 -178.2(4) . 2_845
C9 C10 N2 C11 1.5(9) . .
C9 C10 N2 Mg2 179.4(4) . 2_845
C15 C16 N3 C17 -0.6(8) . .
C15 C16 N3 Mg2 178.4(4) . 2_854
C18 C17 N3 C16 -2.4(8) . .
C18 C17 N3 Mg2 178.6(4) . 2_854
C24 C23 N4 C22 5.1(8) . .
C24 C23 N4 Mg1 -174.5(4) . .
C21 C22 N4 C23 -4.8(8) . .
C21 C22 N4 Mg1 174.8(4) . .
O2 Mg1 N4 C23 -135.3(4) . .
O6 Mg1 N4 C23 43.9(4) . .
O8 Mg1 N4 C23 130.5(4) 2_754 .
O3 Mg1 N4 C23 -46.8(4) . .
N1 Mg1 N4 C23 88(11) 2_755 .
O2 Mg1 N4 C22 45.1(5) . .
O6 Mg1 N4 C22 -135.7(5) . .
O8 Mg1 N4 C22 -49.1(5) 2_754 .
O3 Mg1 N4 C22 133.6(5) . .
N1 Mg1 N4 C22 -91(11) 2_755 .
O2 C1 O1 Mg2 77.3(11) . 1_455
C2 C1 O1 Mg2 -104.6(8) . 1_455
O1 C1 O2 Mg1 -11.0(13) . .
C2 C1 O2 Mg1 170.8(6) . .
O6 Mg1 O2 C1 99(8) . .
O8 Mg1 O2 C1 -17.2(9) 2_754 .
O3 Mg1 O2 C1 160.9(9) . .
N4 Mg1 O2 C1 -106.1(9) . .
N1 Mg1 O2 C1 73.0(9) 2_755 .
O4 C7 O3 Mg1 87.2(9) . .
C8 C7 O3 Mg1 -95.5(7) . .
O2 Mg1 O3 C7 98.1(7) . .
O6 Mg1 O3 C7 -83.5(7) . .
O8 Mg1 O3 C7 -117(4) 2_754 .
N4 Mg1 O3 C7 8.2(7) . .
N1 Mg1 O3 C7 -170.8(7) 2_755 .
O3 C7 O4 Mg2 -1.2(12) . .
C8 C7 O4 Mg2 -178.6(5) . .
O1 Mg2 O4 C7 147.4(8) 1_655 .
O7 Mg2 O4 C7 -49(9) 2_854 .
O5 Mg2 O4 C7 -31.7(8) . .
N3 Mg2 O4 C7 -119.2(8) 2_844 .
N2 Mg2 O4 C7 59.5(8) 2_855 .
O6 C13 O5 Mg2 -77.5(11) . .
C14 C13 O5 Mg2 103.1(8) . .
O1 Mg2 O5 C13 46(11) 1_655 .
O7 Mg2 O5 C13 -104.6(9) 2_854 .
O4 Mg2 O5 C13 75.9(9) . .
N3 Mg2 O5 C13 164.0(9) 2_844 .
N2 Mg2 O5 C13 -15.8(9) 2_855 .
O5 C13 O6 Mg1 5.5(12) . .
C14 C13 O6 Mg1 -175.1(5) . .
O2 Mg1 O6 C13 87(9) . .
O8 Mg1 O6 C13 -156.3(8) 2_754 .
O3 Mg1 O6 C13 25.5(8) . .
N4 Mg1 O6 C13 -67.5(8) . .
N1 Mg1 O6 C13 113.4(8) 2_755 .
O8 C19 O7 Mg2 -5.0(11) . 2_844
C20 C19 O7 Mg2 176.5(5) . 2_844
O7 C19 O8 Mg1 -73.3(11) . 2_744
C20 C19 O8 Mg1 105.2(8) . 2_744
